data_7022257
loop_
_publ_author_name
'Baranoff, Etienne'
'Bolink, Henk J.'
'Constable, Edwin C.'
'Delgado, Manuel'
'H\"aussinger, Daniel'
'Housecroft, Catherine E.'
'Nazeeruddin, Mohammad K.'
'Neuburger, Markus'
'Ort\'i, Enrique'
'Schneider, Gabriel E.'
'Tordera, Daniel'
'Walliser, Roch\'e M'
'Zampese, Jennifer A.'

_publ_section_title
;
 Tuning the photophysical properties of cationic iridium(III) complexes
 containing cyclometallated 1-(2,4-difluorophenyl)-1H-pyrazole through
 functionalized 2,2'-bipyridine ligands: blue but not blue enough.
;
_journal_issue 4
_journal_name_full 'Dalton transactions (Cambridge, England : 2003)'
_journal_page_first 1073
_journal_page_last 1087
_journal_paper_doi 10.1039/c2dt32160b
_journal_volume 42
_journal_year 2013
_chemical_formula_moiety 'C48 H42 F4 Ir N6, F6 P, C H2 Cl2'
_chemical_formula_sum 'C49 H44 Cl2 F10 Ir N6 P'
_chemical_formula_weight 1200.99
_chemical_name_systematic
;
?
;
_space_group_IT_number 14
_symmetry_cell_setting monoclinic
_symmetry_space_group_name_Hall '-P 2ybc'
_symmetry_space_group_name_H-M 'P 1 21/c 1'
_atom_sites_solution_hydrogens geom
_atom_sites_solution_primary direct
_atom_sites_solution_secondary difmap
_audit_creation_method SHELXL-97
_cell_angle_alpha 90.00
_cell_angle_beta 114.381(6)
_cell_angle_gamma 90.00
_cell_formula_units_Z 4
_cell_length_a 20.8613(17)
_cell_length_b 10.0629(5)
_cell_length_c 25.126(2)
_cell_measurement_reflns_used 20067
_cell_measurement_temperature 173(2)
_cell_measurement_theta_max 58.58
_cell_measurement_theta_min 4.28
_cell_volume 4804.2(6)
_computing_cell_refinement 'Stoe IPDS'
_computing_data_collection 'Stoe IPDS'
_computing_data_reduction 'Stoe IPDS'
_computing_molecular_graphics 'Bruker SHELXTL'
_computing_publication_material 'Bruker SHELXTL'
_computing_structure_refinement 'SHELXL-97 (Sheldrick, 1997)'
_computing_structure_solution 'SHELXS-97 (Sheldrick, 1990)'
_diffrn_ambient_temperature 173(2)
_diffrn_measured_fraction_theta_full 1.000
_diffrn_measured_fraction_theta_max 1.000
_diffrn_measurement_device_type 'Stoe IPDS'
_diffrn_measurement_method '\w scans'
_diffrn_radiation_monochromator graphite
_diffrn_radiation_source 'fine-focus sealed tube'
_diffrn_radiation_type MoK\a
_diffrn_radiation_wavelength 0.71073
_diffrn_reflns_av_R_equivalents 0.2023
_diffrn_reflns_av_sigmaI/netI 0.1229
_diffrn_reflns_limit_h_max 24
_diffrn_reflns_limit_h_min -24
_diffrn_reflns_limit_k_max 11
_diffrn_reflns_limit_k_min -11
_diffrn_reflns_limit_l_max 29
_diffrn_reflns_limit_l_min -29
_diffrn_reflns_number 33704
_diffrn_reflns_theta_full 25.05
_diffrn_reflns_theta_max 25.05
_diffrn_reflns_theta_min 2.14
_exptl_absorpt_coefficient_mu 3.005
_exptl_absorpt_correction_T_max 0.7950
_exptl_absorpt_correction_T_min 0.7532
_exptl_absorpt_correction_type multi-scan
_exptl_absorpt_process_details '(Blessing 1951)'
_exptl_crystal_colour yellow
_exptl_crystal_density_diffrn 1.660
_exptl_crystal_density_method 'not measured'
_exptl_crystal_description block
_exptl_crystal_F_000 2384
_exptl_crystal_size_max 0.10
_exptl_crystal_size_mid 0.10
_exptl_crystal_size_min 0.08
_refine_diff_density_max 4.087
_refine_diff_density_min -2.755
_refine_diff_density_rms 0.210
_refine_ls_extinction_method none
_refine_ls_goodness_of_fit_ref 1.067
_refine_ls_hydrogen_treatment constr
_refine_ls_matrix_type full
_refine_ls_number_parameters 628
_refine_ls_number_reflns 8485
_refine_ls_number_restraints 6
_refine_ls_restrained_S_all 1.068
_refine_ls_R_factor_all 0.1085
_refine_ls_R_factor_gt 0.0876
_refine_ls_shift/su_max 0.001
_refine_ls_shift/su_mean 0.000
_refine_ls_structure_factor_coef Fsqd
_refine_ls_weighting_details 'calc w=1/[\s^2^(Fo^2^)+(0.1148P)^2^+28.5425P] where P=(Fo^2^+2Fc^2^)/3'
_refine_ls_weighting_scheme calc
_refine_ls_wR_factor_gt 0.2121
_refine_ls_wR_factor_ref 0.2294
_reflns_number_gt 6560
_reflns_number_total 8485
_reflns_threshold_expression >2sigma(I)
_cod_data_source_file c2dt32160b.txt
_cod_data_source_block gs52_2
_cod_depositor_comments
;
The following automatic conversions were performed:

'_symmetry_cell_setting' value 'Monoclinic' changed to 'monoclinic'
according to /home/saulius/struct/CIF-dictionaries/cif_core.dic
dictionary named 'cif_core.dic' version 2.4.2 from 2011-04-26.

Automatic conversion script
Id: cif_fix_values 1891 2012-01-12 08:04:46Z andrius 
;
_cod_original_sg_symbol_Hall -P2ybc
_cod_original_sg_symbol_H-M P2(1)/c
_cod_database_code 7022257

loop_
_symmetry_equiv_pos_as_xyz
'x, y, z'
'-x, y+1/2, -z+1/2'
'-x, -y, -z'
'x, -y-1/2, z-1/2'

loop_
_atom_site_label
_atom_site_type_symbol
_atom_site_fract_x
_atom_site_fract_y
_atom_site_fract_z
_atom_site_U_iso_or_equiv
_atom_site_adp_type
_atom_site_occupancy
_atom_site_symmetry_multiplicity
_atom_site_calc_flag
_atom_site_refinement_flags
Ir1 Ir 0.70267(2) 0.79902(5) 0.391306(18) 0.03892(19) Uani 1 1 d .
N1 N 0.7786(5) 0.8733(10) 0.3571(4) 0.040(2) Uani 1 1 d .
N2 N 0.8036(5) 0.7925(11) 0.4673(4) 0.042(2) Uani 1 1 d .
C1 C 0.6842(7) 1.0996(14) 0.2927(6) 0.054(3) Uani 1 1 d .
H1A H 0.7135 1.1232 0.3318 0.065 Uiso 1 1 calc R
C2 C 0.6265(8) 1.1774(13) 0.2608(7) 0.059(3) Uani 1 1 d .
H2A H 0.6163 1.2539 0.2780 0.071 Uiso 1 1 calc R
C3 C 0.5830(7) 1.1433(14) 0.2028(7) 0.057(3) Uani 1 1 d .
H3A H 0.5424 1.1948 0.1808 0.068 Uiso 1 1 calc R
C4 C 0.5999(7) 1.0352(15) 0.1787(6) 0.056(3) Uani 1 1 d .
H4A H 0.5715 1.0135 0.1391 0.068 Uiso 1 1 calc R
C5 C 0.6586(7) 0.9541(14) 0.2111(5) 0.051(3) Uani 1 1 d .
H5A H 0.6695 0.8781 0.1939 0.062 Uiso 1 1 calc R
C6 C 0.6999(6) 0.9891(12) 0.2687(5) 0.042(3) Uani 1 1 d .
C7 C 0.7639(6) 0.9099(14) 0.3031(5) 0.049(3) Uani 1 1 d .
C8 C 0.8090(6) 0.8823(15) 0.2761(5) 0.052(3) Uani 1 1 d .
H8A H 0.7972 0.9110 0.2372 0.063 Uiso 1 1 calc R
C9 C 0.8708(6) 0.8132(19) 0.3059(5) 0.063(4) Uani 1 1 d .
C10 C 0.8881(7) 0.7842(19) 0.3661(6) 0.064(4) Uani 1 1 d .
H10A H 0.9313 0.7421 0.3897 0.077 Uiso 1 1 calc R
C11 C 0.8414(6) 0.8183(13) 0.3885(5) 0.044(3) Uani 1 1 d .
C12 C 0.8591(6) 0.7917(14) 0.4519(6) 0.049(3) Uani 1 1 d .
C13 C 0.9270(6) 0.7763(13) 0.4914(5) 0.044(3) Uani 1 1 d .
H13A H 0.9637 0.7751 0.4783 0.053 Uiso 1 1 calc R
C14 C 0.9436(6) 0.7621(16) 0.5509(5) 0.051(3) Uani 1 1 d .
C15 C 0.8866(7) 0.7648(16) 0.5661(5) 0.053(3) Uani 1 1 d .
H15A H 0.8947 0.7575 0.6060 0.064 Uiso 1 1 calc R
C16 C 0.8182(6) 0.7778(14) 0.5241(6) 0.048(3) Uani 1 1 d .
C17 C 0.7611(6) 0.7800(14) 0.5457(5) 0.046(3) Uani 1 1 d .
C18 C 0.7356(6) 0.6622(15) 0.5563(5) 0.047(3) Uani 1 1 d .
H18A H 0.7504 0.5798 0.5466 0.057 Uiso 1 1 calc R
C19 C 0.6873(6) 0.6660(15) 0.5817(6) 0.052(3) Uani 1 1 d .
H19A H 0.6701 0.5849 0.5902 0.062 Uiso 1 1 calc R
C20 C 0.6648(7) 0.7814(16) 0.5945(6) 0.057(3) Uani 1 1 d .
H20A H 0.6300 0.7816 0.6098 0.069 Uiso 1 1 calc R
C21 C 0.6919(7) 0.8993(18) 0.5855(6) 0.064(4) Uani 1 1 d .
H21A H 0.6775 0.9809 0.5962 0.076 Uiso 1 1 calc R
C22 C 0.7401(7) 0.8994(15) 0.5609(6) 0.054(3) Uani 1 1 d .
H22A H 0.7588 0.9809 0.5545 0.064 Uiso 1 1 calc R
C23 C 0.9189(9) 0.767(3) 0.2762(7) 0.098(8) Uani 1 1 d .
C24 C 0.8823(15) 0.778(4) 0.2141(11) 0.155(11) Uani 1 1 d U
H24A H 0.8777 0.8724 0.2030 0.232 Uiso 1 1 calc R
H24B H 0.8353 0.7388 0.2015 0.232 Uiso 1 1 calc R
H24C H 0.9086 0.7316 0.1954 0.232 Uiso 1 1 calc R
C25 C 0.9837(11) 0.854(3) 0.3009(10) 0.107(8) Uani 1 1 d .
H25A H 1.0174 0.8248 0.2852 0.161 Uiso 1 1 calc R
H25B H 1.0054 0.8456 0.3436 0.161 Uiso 1 1 calc R
H25C H 0.9706 0.9463 0.2900 0.161 Uiso 1 1 calc R
C26 C 0.9460(13) 0.623(3) 0.2971(12) 0.137(11) Uani 1 1 d .
H26A H 0.9631 0.5831 0.2700 0.205 Uiso 1 1 calc R
H26B H 0.9074 0.5696 0.2983 0.205 Uiso 1 1 calc R
H26C H 0.9844 0.6273 0.3363 0.205 Uiso 1 1 calc R
C27 C 1.0192(7) 0.741(2) 0.5939(6) 0.068(5) Uani 1 1 d .
C28 C 1.0634(8) 0.857(2) 0.5900(7) 0.080(5) Uani 1 1 d .
H28A H 1.1102 0.8529 0.6223 0.120 Uiso 1 1 calc R
H28B H 1.0404 0.9408 0.5924 0.120 Uiso 1 1 calc R
H28C H 1.0680 0.8538 0.5527 0.120 Uiso 1 1 calc R
C29 C 1.0442(8) 0.613(2) 0.5773(7) 0.083(6) Uani 1 1 d .
H29A H 1.0410 0.6198 0.5374 0.124 Uiso 1 1 calc R
H29B H 1.0146 0.5391 0.5795 0.124 Uiso 1 1 calc R
H29C H 1.0932 0.5962 0.6044 0.124 Uiso 1 1 calc R
C30 C 1.0249(7) 0.729(3) 0.6566(6) 0.094(8) Uani 1 1 d .
H30A H 1.0668 0.6772 0.6802 0.142 Uiso 1 1 calc R
H30B H 0.9829 0.6841 0.6561 0.142 Uiso 1 1 calc R
H30C H 1.0284 0.8178 0.6735 0.142 Uiso 1 1 calc R
N3 N 0.7214(5) 0.6240(10) 0.3603(4) 0.041(2) Uani 1 1 d .
N4 N 0.6790(5) 0.6019(10) 0.3024(4) 0.043(2) Uani 1 1 d .
F1 F 0.4562(4) 0.9456(8) 0.2113(3) 0.0530(17) Uani 1 1 d .
F2 F 0.5749(4) 0.5707(8) 0.1873(3) 0.0593(19) Uani 1 1 d .
C31 C 0.7673(6) 0.5264(13) 0.3789(6) 0.047(3) Uani 1 1 d .
H31A H 0.8027 0.5174 0.4175 0.056 Uiso 1 1 calc R
C32 C 0.7557(6) 0.4394(16) 0.3337(6) 0.058(3) Uani 1 1 d .
H32A H 0.7817 0.3610 0.3351 0.069 Uiso 1 1 calc R
C33 C 0.6990(6) 0.4878(12) 0.2860(6) 0.047(3) Uani 1 1 d .
H33A H 0.6780 0.4479 0.2485 0.056 Uiso 1 1 calc R
C34 C 0.6221(6) 0.6870(12) 0.2764(5) 0.042(3) Uani 1 1 d .
C35 C 0.6204(6) 0.7940(13) 0.3126(5) 0.044(3) Uani 1 1 d .
C36 C 0.5608(6) 0.8776(11) 0.2888(5) 0.039(2) Uani 1 1 d .
H36A H 0.5552 0.9477 0.3118 0.047 Uiso 1 1 calc R
C37 C 0.5123(6) 0.8596(13) 0.2345(6) 0.047(3) Uani 1 1 d .
C38 C 0.5148(7) 0.7583(14) 0.1978(6) 0.049(3) Uani 1 1 d .
H38A H 0.4803 0.7491 0.1588 0.059 Uiso 1 1 calc R
C39 C 0.5709(6) 0.6719(13) 0.2219(5) 0.045(3) Uani 1 1 d .
N5 N 0.6737(5) 0.9650(11) 0.4204(4) 0.044(2) Uani 1 1 d .
N6 N 0.6176(5) 0.9462(11) 0.4353(4) 0.044(2) Uani 1 1 d .
F3 F 0.5508(4) 0.4262(7) 0.4436(3) 0.0566(18) Uani 1 1 d .
F4 F 0.5098(4) 0.8712(8) 0.4698(4) 0.0566(19) Uani 1 1 d .
C40 C 0.6920(6) 1.0927(13) 0.4310(5) 0.048(3) Uani 1 1 d .
H40A H 0.7293 1.1336 0.4247 0.057 Uiso 1 1 calc R
C41 C 0.6489(7) 1.1572(14) 0.4524(6) 0.054(3) Uani 1 1 d .
H41A H 0.6517 1.2478 0.4637 0.064 Uiso 1 1 calc R
C42 C 0.6024(7) 1.0664(13) 0.4542(6) 0.049(3) Uani 1 1 d .
H42A H 0.5655 1.0821 0.4663 0.059 Uiso 1 1 calc R
C43 C 0.5965(6) 0.8187(12) 0.4363(5) 0.043(3) Uani 1 1 d .
C44 C 0.6328(6) 0.7230(12) 0.4205(5) 0.042(3) Uani 1 1 d .
C45 C 0.6169(6) 0.5845(13) 0.4226(5) 0.044(3) Uani 1 1 d .
H45A H 0.6404 0.5160 0.4116 0.052 Uiso 1 1 calc R
C46 C 0.5660(7) 0.5592(14) 0.4413(6) 0.054(3) Uani 1 1 d .
C47 C 0.5280(6) 0.6463(14) 0.4582(6) 0.050(3) Uani 1 1 d .
H47A H 0.4936 0.6193 0.4716 0.060 Uiso 1 1 calc R
C48 C 0.5445(6) 0.7780(15) 0.4540(5) 0.049(3) Uani 1 1 d .
P1 P 0.85619(18) 0.3202(4) 0.53395(17) 0.0570(9) Uani 1 1 d .
F10 F 0.7773(4) 0.3605(11) 0.5181(4) 0.079(3) Uani 1 1 d .
F11 F 0.8710(5) 0.4623(10) 0.5139(4) 0.080(3) Uani 1 1 d .
F12 F 0.8780(5) 0.3726(11) 0.5987(4) 0.078(3) Uani 1 1 d .
F13 F 0.8414(6) 0.1779(11) 0.5523(6) 0.092(3) Uani 1 1 d .
F14 F 0.8339(4) 0.2685(9) 0.4685(4) 0.065(2) Uani 1 1 d .
F15 F 0.9356(4) 0.2790(11) 0.5498(4) 0.077(3) Uani 1 1 d .
C100 C 0.7576(13) 0.219(3) 0.1370(9) 0.117(9) Uani 1 1 d .
H10B H 0.7733 0.1260 0.1376 0.140 Uiso 1 1 calc R
H10C H 0.7806 0.2736 0.1170 0.140 Uiso 1 1 calc R
Cl1 Cl 0.6670(3) 0.2265(6) 0.0973(3) 0.1047(17) Uani 1 1 d .
Cl2 Cl 0.7840(5) 0.2738(13) 0.2071(3) 0.173(4) Uani 1 1 d .

loop_
_atom_site_aniso_label
_atom_site_aniso_U_11
_atom_site_aniso_U_22
_atom_site_aniso_U_33
_atom_site_aniso_U_23
_atom_site_aniso_U_13
_atom_site_aniso_U_12
Ir1 0.0370(3) 0.0487(3) 0.0358(3) -0.0016(2) 0.01982(19) 0.0000(2)
N1 0.043(5) 0.044(6) 0.035(5) -0.005(4) 0.018(4) -0.005(4)
N2 0.044(5) 0.058(6) 0.032(5) 0.002(4) 0.023(4) 0.003(5)
C1 0.050(7) 0.061(8) 0.062(8) -0.012(7) 0.035(6) -0.003(6)
C2 0.071(9) 0.044(8) 0.072(9) 0.019(7) 0.041(8) 0.009(6)
C3 0.059(7) 0.050(7) 0.071(9) 0.019(7) 0.036(7) 0.007(6)
C4 0.058(7) 0.072(9) 0.044(7) 0.011(7) 0.025(6) 0.000(7)
C5 0.064(7) 0.060(8) 0.044(6) 0.005(6) 0.037(6) 0.007(6)
C6 0.043(6) 0.043(6) 0.049(6) 0.007(5) 0.028(5) -0.005(5)
C7 0.045(6) 0.067(8) 0.043(6) 0.002(6) 0.027(5) 0.001(6)
C8 0.055(7) 0.068(9) 0.040(6) -0.008(6) 0.026(6) -0.009(6)
C9 0.040(6) 0.124(14) 0.031(6) 0.005(7) 0.019(5) 0.010(7)
C10 0.040(6) 0.115(13) 0.038(7) 0.012(8) 0.017(5) 0.013(7)
C11 0.040(6) 0.059(8) 0.040(6) -0.005(6) 0.022(5) -0.001(5)
C12 0.044(6) 0.061(8) 0.047(7) -0.014(6) 0.023(5) -0.006(6)
C13 0.040(6) 0.063(8) 0.036(6) -0.001(5) 0.021(5) 0.000(5)
C14 0.043(6) 0.079(9) 0.036(6) -0.010(6) 0.021(5) -0.009(6)
C15 0.048(7) 0.079(9) 0.034(6) -0.007(6) 0.019(5) 0.003(6)
C16 0.041(6) 0.060(8) 0.045(7) 0.000(6) 0.019(5) -0.006(5)
C17 0.037(6) 0.068(8) 0.036(6) 0.000(6) 0.019(5) 0.006(5)
C18 0.049(6) 0.068(8) 0.025(5) 0.006(5) 0.016(5) 0.000(6)
C19 0.046(6) 0.065(8) 0.049(7) 0.009(6) 0.025(6) 0.005(6)
C20 0.046(7) 0.080(10) 0.058(8) 0.007(7) 0.034(6) 0.010(7)
C21 0.066(8) 0.086(11) 0.055(8) 0.004(8) 0.041(7) 0.015(8)
C22 0.052(7) 0.065(8) 0.050(7) 0.003(7) 0.026(6) 0.006(6)
C23 0.052(8) 0.20(2) 0.053(9) -0.008(12) 0.029(7) 0.028(12)
C24 0.135(17) 0.27(3) 0.084(14) -0.006(16) 0.072(13) 0.052(18)
C25 0.095(13) 0.16(2) 0.099(14) 0.043(15) 0.072(12) 0.021(14)
C26 0.112(17) 0.19(3) 0.14(2) -0.04(2) 0.086(16) 0.042(19)
C27 0.044(7) 0.132(15) 0.034(7) -0.001(8) 0.021(6) 0.009(8)
C28 0.053(8) 0.120(14) 0.071(10) -0.044(10) 0.031(7) -0.031(9)
C29 0.049(7) 0.140(17) 0.055(8) 0.014(10) 0.017(7) 0.011(9)
C30 0.040(7) 0.21(2) 0.025(6) 0.010(9) 0.009(5) 0.011(10)
N3 0.040(5) 0.056(6) 0.036(5) -0.011(4) 0.025(4) 0.010(4)
N4 0.043(5) 0.049(6) 0.045(5) 0.000(5) 0.025(4) 0.005(4)
F1 0.049(4) 0.054(4) 0.051(4) 0.003(3) 0.016(3) 0.006(3)
F2 0.068(4) 0.060(5) 0.049(4) -0.014(4) 0.023(4) 0.004(4)
C31 0.044(6) 0.049(7) 0.056(7) 0.000(6) 0.029(6) 0.008(5)
C32 0.044(6) 0.067(9) 0.062(8) -0.006(7) 0.023(6) 0.002(6)
C33 0.042(6) 0.045(7) 0.052(7) -0.017(6) 0.017(5) 0.002(5)
C34 0.038(5) 0.052(7) 0.042(6) 0.008(5) 0.023(5) -0.003(5)
C35 0.051(6) 0.052(7) 0.044(6) 0.007(5) 0.034(5) 0.005(5)
C36 0.051(6) 0.035(6) 0.040(6) 0.005(5) 0.027(5) 0.007(5)
C37 0.039(6) 0.045(7) 0.059(8) 0.001(6) 0.022(5) 0.002(5)
C38 0.049(7) 0.051(7) 0.042(6) 0.001(6) 0.014(5) -0.004(5)
C39 0.054(7) 0.051(7) 0.036(6) -0.003(5) 0.024(5) -0.003(5)
N5 0.037(4) 0.065(7) 0.037(5) -0.010(5) 0.023(4) -0.010(4)
N6 0.043(5) 0.055(6) 0.042(5) 0.005(5) 0.027(4) -0.005(4)
F3 0.062(4) 0.050(4) 0.068(5) 0.008(4) 0.037(4) -0.007(3)
F4 0.055(4) 0.061(5) 0.073(5) -0.011(4) 0.046(4) -0.004(3)
C40 0.051(6) 0.046(7) 0.051(7) -0.007(6) 0.026(6) -0.008(6)
C41 0.068(8) 0.045(7) 0.058(8) -0.011(6) 0.037(7) 0.006(6)
C42 0.053(7) 0.045(7) 0.060(7) -0.003(6) 0.033(6) 0.010(5)
C43 0.045(6) 0.048(7) 0.042(6) 0.003(5) 0.025(5) 0.004(5)
C44 0.050(6) 0.043(7) 0.032(5) -0.007(5) 0.018(5) -0.016(5)
C45 0.042(6) 0.048(7) 0.041(6) -0.003(5) 0.018(5) -0.011(5)
C46 0.058(7) 0.053(7) 0.051(7) 0.000(6) 0.022(6) -0.019(6)
C47 0.049(7) 0.058(8) 0.052(7) -0.001(6) 0.029(6) -0.012(6)
C48 0.034(5) 0.075(9) 0.041(6) 0.004(6) 0.019(5) 0.006(6)
P1 0.0467(17) 0.069(2) 0.060(2) 0.0008(18) 0.0266(16) -0.0055(16)
F10 0.054(4) 0.093(7) 0.088(6) -0.015(6) 0.027(4) 0.006(5)
F11 0.081(6) 0.080(6) 0.074(6) 0.012(5) 0.025(5) -0.020(5)
F12 0.074(5) 0.108(8) 0.058(5) -0.011(5) 0.034(4) -0.010(5)
F13 0.087(6) 0.082(7) 0.117(9) 0.028(6) 0.053(6) 0.000(5)
F14 0.058(4) 0.077(6) 0.062(5) -0.011(4) 0.027(4) -0.004(4)
F15 0.046(4) 0.115(8) 0.070(6) 0.009(5) 0.025(4) 0.008(4)
C100 0.110(16) 0.18(3) 0.065(12) -0.018(14) 0.037(11) 0.026(16)
Cl1 0.097(3) 0.105(4) 0.111(4) 0.026(3) 0.041(3) -0.012(3)
Cl2 0.150(6) 0.280(13) 0.087(4) -0.046(6) 0.045(4) -0.009(7)

loop_
_atom_type_symbol
_atom_type_description
_atom_type_scat_dispersion_real
_atom_type_scat_dispersion_imag
_atom_type_scat_source
C C 0.0033 0.0016 'International Tables Vol C Tables 4.2.6.8 and 6.1.1.4'
H H 0.0000 0.0000 'International Tables Vol C Tables 4.2.6.8 and 6.1.1.4'
N N 0.0061 0.0033 'International Tables Vol C Tables 4.2.6.8 and 6.1.1.4'
F F 0.0171 0.0103 'International Tables Vol C Tables 4.2.6.8 and 6.1.1.4'
P P 0.1023 0.0942 'International Tables Vol C Tables 4.2.6.8 and 6.1.1.4'
Ir Ir -1.4442 7.9887 'International Tables Vol C Tables 4.2.6.8 and 6.1.1.4'
Cl Cl 0.1484 0.1585 'International Tables Vol C Tables 4.2.6.8 and 6.1.1.4'

loop_
_geom_angle_atom_site_label_1
_geom_angle_atom_site_label_2
_geom_angle_atom_site_label_3
_geom_angle
N5 Ir1 C35 96.7(4)
N5 Ir1 N3 173.9(4)
C35 Ir1 N3 79.8(4)
N5 Ir1 C44 79.2(4)
C35 Ir1 C44 84.1(4)
N3 Ir1 C44 95.4(4)
N5 Ir1 N2 91.8(4)
C35 Ir1 N2 169.0(4)
N3 Ir1 N2 92.4(4)
C44 Ir1 N2 104.4(4)
N5 Ir1 N1 103.3(4)
C35 Ir1 N1 94.8(4)
N3 Ir1 N1 82.1(4)
C44 Ir1 N1 177.3(4)
N2 Ir1 N1 76.4(3)
C7 N1 C11 118.6(10)
C7 N1 Ir1 126.5(8)
C11 N1 Ir1 108.2(7)
C16 N2 C12 117.2(10)
C16 N2 Ir1 130.5(8)
C12 N2 Ir1 112.1(7)
C6 C1 C2 121.0(13)
C6 C1 H1A 119.5
C2 C1 H1A 119.5
C1 C2 C3 119.9(14)
C1 C2 H2A 120.0
C3 C2 H2A 120.0
C4 C3 C2 118.8(13)
C4 C3 H3A 120.6
C2 C3 H3A 120.6
C3 C4 C5 121.8(13)
C3 C4 H4A 119.1
C5 C4 H4A 119.1
C6 C5 C4 118.0(13)
C6 C5 H5A 121.0
C4 C5 H5A 121.0
C1 C6 C5 120.5(12)
C1 C6 C7 120.0(12)
C5 C6 C7 119.4(11)
N1 C7 C8 121.9(11)
N1 C7 C6 121.4(10)
C8 C7 C6 116.6(11)
C9 C8 C7 120.2(12)
C9 C8 H8A 119.9
C7 C8 H8A 119.9
C8 C9 C10 116.5(12)
C8 C9 C23 122.4(12)
C10 C9 C23 121.1(13)
C11 C10 C9 118.4(12)
C11 C10 H10A 120.8
C9 C10 H10A 120.8
N1 C11 C10 123.7(11)
N1 C11 C12 116.9(10)
C10 C11 C12 119.4(11)
C13 C12 N2 122.8(12)
C13 C12 C11 121.4(11)
N2 C12 C11 115.7(10)
C12 C13 C14 121.1(11)
C12 C13 H13A 119.4
C14 C13 H13A 119.4
C15 C14 C13 115.4(11)
C15 C14 C27 124.4(11)
C13 C14 C27 120.1(11)
C16 C15 C14 121.5(12)
C16 C15 H15A 119.2
C14 C15 H15A 119.2
N2 C16 C15 122.0(11)
N2 C16 C17 121.2(10)
C15 C16 C17 116.7(11)
C18 C17 C22 120.3(11)
C18 C17 C16 119.2(12)
C22 C17 C16 120.1(12)
C17 C18 C19 118.3(13)
C17 C18 H18A 120.8
C19 C18 H18A 120.8
C20 C19 C18 121.6(14)
C20 C19 H19A 119.2
C18 C19 H19A 119.2
C19 C20 C21 119.9(12)
C19 C20 H20A 120.0
C21 C20 H20A 120.0
C20 C21 C22 120.0(15)
C20 C21 H21A 120.0
C22 C21 H21A 120.0
C21 C22 C17 119.7(14)
C21 C22 H22A 120.1
C17 C22 H22A 120.1
C24 C23 C25 113(2)
C24 C23 C9 110.0(15)
C25 C23 C9 106.2(18)
C24 C23 C26 113(2)
C25 C23 C26 104.8(17)
C9 C23 C26 109.4(18)
C23 C24 H24A 109.5
C23 C24 H24B 109.5
H24A C24 H24B 109.5
C23 C24 H24C 109.5
H24A C24 H24C 109.5
H24B C24 H24C 109.5
C23 C25 H25A 109.5
C23 C25 H25B 109.5
H25A C25 H25B 109.5
C23 C25 H25C 109.5
H25A C25 H25C 109.5
H25B C25 H25C 109.5
C23 C26 H26A 109.5
C23 C26 H26B 109.5
H26A C26 H26B 109.5
C23 C26 H26C 109.5
H26A C26 H26C 109.5
H26B C26 H26C 109.5
C29 C27 C14 107.5(13)
C29 C27 C28 110.8(13)
C14 C27 C28 109.0(15)
C29 C27 C30 109.0(16)
C14 C27 C30 110.9(11)
C28 C27 C30 109.5(15)
C27 C28 H28A 109.5
C27 C28 H28B 109.5
H28A C28 H28B 109.5
C27 C28 H28C 109.5
H28A C28 H28C 109.5
H28B C28 H28C 109.5
C27 C29 H29A 109.5
C27 C29 H29B 109.5
H29A C29 H29B 109.5
C27 C29 H29C 109.5
H29A C29 H29C 109.5
H29B C29 H29C 109.5
C27 C30 H30A 109.5
C27 C30 H30B 109.5
H30A C30 H30B 109.5
C27 C30 H30C 109.5
H30A C30 H30C 109.5
H30B C30 H30C 109.5
C31 N3 N4 108.3(9)
C31 N3 Ir1 137.6(8)
N4 N3 Ir1 113.9(7)
C33 N4 N3 108.4(9)
C33 N4 C34 134.1(11)
N3 N4 C34 116.8(9)
N3 C31 C32 109.1(11)
N3 C31 H31A 125.5
C32 C31 H31A 125.5
C31 C32 C33 106.7(12)
C31 C32 H32A 126.6
C33 C32 H32A 126.6
N4 C33 C32 107.4(11)
N4 C33 H33A 126.3
C32 C33 H33A 126.3
C39 C34 N4 124.8(12)
C39 C34 C35 121.1(11)
N4 C34 C35 114.2(10)
C36 C35 C34 115.5(11)
C36 C35 Ir1 130.2(9)
C34 C35 Ir1 114.3(8)
C37 C36 C35 121.0(11)
C37 C36 H36A 119.5
C35 C36 H36A 119.5
C36 C37 F1 120.0(11)
C36 C37 C38 123.9(11)
F1 C37 C38 116.1(11)
C39 C38 C37 115.3(11)
C39 C38 H38A 122.3
C37 C38 H38A 122.3
C34 C39 F2 120.0(11)
C34 C39 C38 123.0(12)
F2 C39 C38 117.0(11)
C40 N5 N6 106.4(10)
C40 N5 Ir1 140.1(8)
N6 N5 Ir1 113.5(8)
C43 N6 N5 116.8(10)
C43 N6 C42 134.2(10)
N5 N6 C42 108.3(10)
N5 C40 C41 110.5(11)
N5 C40 H40A 124.7
C41 C40 H40A 124.7
C42 C41 C40 106.7(11)
C42 C41 H41A 126.6
C40 C41 H41A 126.6
C41 C42 N6 108.0(10)
C41 C42 H42A 126.0
N6 C42 H42A 126.0
N6 C43 C44 115.7(10)
N6 C43 C48 125.6(11)
C44 C43 C48 118.6(12)
C43 C44 C45 120.3(11)
C43 C44 Ir1 113.6(8)
C45 C44 Ir1 126.0(9)
C46 C45 C44 114.9(12)
C46 C45 H45A 122.6
C44 C45 H45A 122.6
C45 C46 C47 129.0(13)
C45 C46 F3 115.1(13)
C47 C46 F3 115.9(11)
C46 C47 C48 113.5(11)
C46 C47 H47A 123.3
C48 C47 H47A 123.3
F4 C48 C47 117.8(10)
F4 C48 C43 118.4(12)
C47 C48 C43 123.7(12)
F13 P1 F10 89.8(6)
F13 P1 F12 90.6(7)
F10 P1 F12 90.1(5)
F13 P1 F11 178.6(7)
F10 P1 F11 90.4(6)
F12 P1 F11 90.8(6)
F13 P1 F15 90.0(6)
F10 P1 F15 179.7(7)
F12 P1 F15 90.1(5)
F11 P1 F15 89.7(6)
F13 P1 F14 89.8(6)
F10 P1 F14 89.6(5)
F12 P1 F14 179.5(7)
F11 P1 F14 88.8(5)
F15 P1 F14 90.2(5)
Cl2 C100 Cl1 113.0(13)
Cl2 C100 H10B 109.0
Cl1 C100 H10B 109.0
Cl2 C100 H10C 109.0
Cl1 C100 H10C 109.0
H10B C100 H10C 107.8

loop_
_geom_bond_atom_site_label_1
_geom_bond_atom_site_label_2
_geom_bond_distance
Ir1 N5 2.014(10)
Ir1 C35 2.015(13)
Ir1 N3 2.029(9)
Ir1 C44 2.034(12)
Ir1 N2 2.183(10)
Ir1 N1 2.221(9)
N1 C7 1.314(15)
N1 C11 1.339(15)
N2 C16 1.339(16)
N2 C12 1.367(15)
C1 C6 1.366(18)
C1 C2 1.382(19)
C1 H1A 0.9500
C2 C3 1.40(2)
C2 H2A 0.9500
C3 C4 1.36(2)
C3 H3A 0.9500
C4 C5 1.417(19)
C4 H4A 0.9500
C5 C6 1.390(18)
C5 H5A 0.9500
C6 C7 1.488(17)
C7 C8 1.396(17)
C8 C9 1.381(19)
C8 H8A 0.9500
C9 C10 1.433(18)
C9 C23 1.547(19)
C10 C11 1.356(18)
C10 H10A 0.9500
C11 C12 1.501(18)
C12 C13 1.362(17)
C13 C14 1.396(17)
C13 H13A 0.9500
C14 C15 1.390(18)
C14 C27 1.515(18)
C15 C16 1.387(17)
C15 H15A 0.9500
C16 C17 1.498(16)
C17 C18 1.369(19)
C17 C22 1.386(19)
C18 C19 1.400(17)
C18 H18A 0.9500
C19 C20 1.34(2)
C19 H19A 0.9500
C20 C21 1.37(2)
C20 H20A 0.9500
C21 C22 1.378(18)
C21 H21A 0.9500
C22 H22A 0.9500
C23 C24 1.43(3)
C23 C25 1.51(3)
C23 C26 1.56(4)
C24 H24A 0.9800
C24 H24B 0.9800
C24 H24C 0.9800
C25 H25A 0.9800
C25 H25B 0.9800
C25 H25C 0.9800
C26 H26A 0.9800
C26 H26B 0.9800
C26 H26C 0.9800
C27 C29 1.51(3)
C27 C28 1.52(3)
C27 C30 1.536(18)
C28 H28A 0.9800
C28 H28B 0.9800
C28 H28C 0.9800
C29 H29A 0.9800
C29 H29B 0.9800
C29 H29C 0.9800
C30 H30A 0.9800
C30 H30B 0.9800
C30 H30C 0.9800
N3 C31 1.315(15)
N3 N4 1.372(13)
N4 C33 1.343(15)
N4 C34 1.389(15)
F1 C37 1.376(14)
F2 C39 1.364(14)
C31 C32 1.375(19)
C31 H31A 0.9500
C32 C33 1.379(18)
C32 H32A 0.9500
C33 H33A 0.9500
C34 C39 1.353(17)
C34 C35 1.418(17)
C35 C36 1.413(16)
C36 C37 1.334(17)
C36 H36A 0.9500
C37 C38 1.389(19)
C38 C39 1.382(19)
C38 H38A 0.9500
N5 C40 1.335(17)
N5 N6 1.381(12)
N6 C43 1.360(16)
N6 C42 1.383(16)
F3 C46 1.382(16)
F4 C48 1.341(15)
C40 C41 1.384(17)
C40 H40A 0.9500
C41 C42 1.348(19)
C41 H41A 0.9500
C42 H42A 0.9500
C43 C44 1.378(17)
C43 C48 1.394(17)
C44 C45 1.439(17)
C45 C46 1.350(17)
C45 H45A 0.9500
C46 C47 1.36(2)
C47 C48 1.38(2)
C47 H47A 0.9500
P1 F13 1.574(11)
P1 F10 1.578(9)
P1 F12 1.588(9)
P1 F11 1.589(10)
P1 F15 1.591(9)
P1 F14 1.600(9)
C100 Cl2 1.71(2)
C100 Cl1 1.74(2)
C100 H10B 0.9900
C100 H10C 0.9900
